data_7200966
loop_
_publ_author_name
'Zhu, Xia'
'Liu, Xun-Gao'
'Li, Bao-Long'
'Zhang, Yong'

_publ_section_title
;
 Solvent-controlled assembly of supramolecular isomers: 2D (4,4)
 network, 1D ribbons of ring, and both 2D (4,4) networks and 1D ribbons
 of rings polycatenated in a 3D array
;
_journal_issue 6
_journal_name_full CrystEngComm
_journal_page_first 997
_journal_paper_doi 10.1039/b901780c
_journal_volume 11
_journal_year 2009
_chemical_formula_sum 'C20 H30 Mn N16 O4 S2'
_chemical_formula_weight 677.66
_chemical_name_systematic
;
?
;
_space_group_IT_number 2
_symmetry_cell_setting triclinic
_symmetry_space_group_name_Hall '-P 1'
_symmetry_space_group_name_H-M 'P -1'
_atom_sites_solution_hydrogens geom
_atom_sites_solution_primary direct
_atom_sites_solution_secondary difmap
_audit_creation_method SHELXL-97
_cell_angle_alpha 82.685(8)
_cell_angle_beta 84.302(9)
_cell_angle_gamma 70.617(6)
_cell_formula_units_Z 1
_cell_length_a 8.6873(10)
_cell_length_b 8.9324(11)
_cell_length_c 10.5653(15)
_cell_measurement_reflns_used 2717
_cell_measurement_temperature 173(2)
_cell_measurement_theta_max 25.3491
_cell_measurement_theta_min 3.0677
_cell_volume 765.66(17)
_computing_cell_refinement 'CrystalClear (Rigaku Corp., 2000)'
_computing_data_collection 'CrystalClear (Rigaku Corp., 2000)'
_computing_data_reduction 'CrystalClear (Rigaku Corp., 2000)'
_computing_molecular_graphics 'Bruker SHELXTL'
_computing_publication_material 'Bruker SHELXTL'
_computing_structure_refinement 'SHELXL-97 (Sheldrick, 1997)'
_computing_structure_solution 'SHELXS-97 (Sheldrick, 1990)'
_diffrn_ambient_temperature 173(2)
_diffrn_measured_fraction_theta_full 0.992
_diffrn_measured_fraction_theta_max 0.992
_diffrn_measurement_device_type 'Rigaku Mercury CCD'
_diffrn_measurement_method \w
_diffrn_radiation_monochromator graphite
_diffrn_radiation_source 'fine-focus sealed tube'
_diffrn_radiation_type MoK\a
_diffrn_radiation_wavelength 0.71073
_diffrn_reflns_av_R_equivalents 0.0258
_diffrn_reflns_av_sigmaI/netI 0.0322
_diffrn_reflns_limit_h_max 10
_diffrn_reflns_limit_h_min -10
_diffrn_reflns_limit_k_max 9
_diffrn_reflns_limit_k_min -10
_diffrn_reflns_limit_l_max 12
_diffrn_reflns_limit_l_min -12
_diffrn_reflns_number 7599
_diffrn_reflns_theta_full 25.34
_diffrn_reflns_theta_max 25.34
_diffrn_reflns_theta_min 3.07
_diffrn_standards_decay_% 0
_diffrn_standards_interval_count 0
_diffrn_standards_interval_time 0
_diffrn_standards_number 0
_exptl_absorpt_coefficient_mu 0.624
_exptl_absorpt_correction_T_max 0.9402
_exptl_absorpt_correction_T_min 0.8349
_exptl_absorpt_correction_type multi-scan
_exptl_absorpt_process_details Empirical
_exptl_crystal_colour Colorless
_exptl_crystal_density_diffrn 1.470
_exptl_crystal_density_method 'not measured'
_exptl_crystal_description Block
_exptl_crystal_F_000 351
_exptl_crystal_size_max 0.30
_exptl_crystal_size_mid 0.15
_exptl_crystal_size_min 0.10
_refine_diff_density_max 0.334
_refine_diff_density_min -0.457
_refine_diff_density_rms 0.053
_refine_ls_extinction_method none
_refine_ls_goodness_of_fit_ref 1.060
_refine_ls_hydrogen_treatment constr
_refine_ls_matrix_type full
_refine_ls_number_parameters 197
_refine_ls_number_reflns 2791
_refine_ls_number_restraints 0
_refine_ls_restrained_S_all 1.060
_refine_ls_R_factor_all 0.0476
_refine_ls_R_factor_gt 0.0382
_refine_ls_shift/su_max 0.000
_refine_ls_shift/su_mean 0.000
_refine_ls_structure_factor_coef Fsqd
_refine_ls_weighting_details 'calc w=1/[\s^2^(Fo^2^)+(0.0446P)^2^+0.3811P] where P=(Fo^2^+2Fc^2^)/3'
_refine_ls_weighting_scheme calc
_refine_ls_wR_factor_gt 0.0882
_refine_ls_wR_factor_ref 0.0940
_reflns_number_gt 2387
_reflns_number_total 2791
_reflns_threshold_expression >2sigma(I)
_cod_data_source_file b901780c.txt
_cod_data_source_block '[Mn(btb)2(NCS)2](CH3NO2)2(2)'
_cod_depositor_comments
;
The following automatic conversions were performed:
'_symmetry_cell_setting' value 'Triclinic' changed to 'triclinic'
according to '/home/saulius/struct/CIF-dictionaries/cif_core.dic'
dictionary named 'cif_core.dic' version 2.4.1 from
2010-06-29.

'_exptl_absorpt_correction_type' value 'Multi-scan' changed
to 'multi-scan' according to
'/home/saulius/struct/CIF-dictionaries/cif_core.dic' dictionary named
'cif_core.dic' version 2.4.1 from 2010-06-29.

Automatic conversion script
Id: cif_fix_enum 1527 2010-12-29 10:47:43Z saulius 
;
_cod_original_sg_symbol_H-M P-1
_cod_database_code 7200966

loop_
_symmetry_equiv_pos_as_xyz
'x, y, z'
'-x, -y, -z'

loop_
_atom_site_label
_atom_site_type_symbol
_atom_site_fract_x
_atom_site_fract_y
_atom_site_fract_z
_atom_site_U_iso_or_equiv
_atom_site_adp_type
_atom_site_occupancy
_atom_site_symmetry_multiplicity
_atom_site_calc_flag
_atom_site_refinement_flags
_atom_site_disorder_assembly
_atom_site_disorder_group
Mn1 Mn 0.0000 0.5000 0.0000 0.01930(15) Uani 1 2 d S . .
S1 S 0.55201(8) 0.18429(10) 0.12975(6) 0.0421(2) Uani 1 1 d . . .
O1 O 0.0794(3) 0.2804(3) 0.5267(3) 0.0856(9) Uani 1 1 d . . .
O2 O 0.3349(3) 0.1845(2) 0.5505(2) 0.0549(6) Uani 1 1 d . . .
N1 N 0.1907(2) 0.8265(2) 0.16464(17) 0.0230(4) Uani 1 1 d . . .
N2 N 0.0328(2) 0.9220(2) 0.16701(19) 0.0299(5) Uani 1 1 d . . .
N3 N 0.0578(2) 0.6884(2) 0.09464(17) 0.0238(4) Uani 1 1 d . . .
N4 N 0.2313(2) 0.6982(2) 0.66069(17) 0.0226(4) Uani 1 1 d . . .
N5 N 0.3182(3) 0.5418(2) 0.6500(2) 0.0354(5) Uani 1 1 d . . .
N6 N 0.1346(2) 0.5668(2) 0.81823(17) 0.0234(4) Uani 1 1 d . . .
N7 N 0.2328(2) 0.3204(2) 0.05316(19) 0.0302(5) Uani 1 1 d . . .
N8 N 0.2183(3) 0.2758(3) 0.4969(2) 0.0377(5) Uani 1 1 d . . .
C1 C 0.3198(3) 0.8815(3) 0.2015(2) 0.0286(5) Uani 1 1 d . . .
H1A H 0.3249 0.9758 0.1430 0.034 Uiso 1 1 calc R . .
H1B H 0.4265 0.7963 0.1925 0.034 Uiso 1 1 calc R . .
C2 C 0.2903(3) 0.9252(3) 0.3387(2) 0.0254(5) Uani 1 1 d . . .
H2A H 0.3800 0.9615 0.3594 0.030 Uiso 1 1 calc R . .
H2B H 0.1868 1.0149 0.3463 0.030 Uiso 1 1 calc R . .
C3 C 0.2810(3) 0.7855(3) 0.4343(2) 0.0255(5) Uani 1 1 d . . .
H3A H 0.1868 0.7538 0.4170 0.031 Uiso 1 1 calc R . .
H3B H 0.3815 0.6936 0.4228 0.031 Uiso 1 1 calc R . .
C4 C 0.2624(3) 0.8257(3) 0.5714(2) 0.0261(5) Uani 1 1 d . . .
H4A H 0.3635 0.8426 0.5928 0.031 Uiso 1 1 calc R . .
H4B H 0.1708 0.9262 0.5804 0.031 Uiso 1 1 calc R . .
C5 C -0.0418(3) 0.8343(3) 0.1241(2) 0.0281(5) Uani 1 1 d . . .
H5A H -0.1563 0.8700 0.1144 0.034 Uiso 1 1 calc R . .
C6 C 0.2039(3) 0.6887(3) 0.1217(2) 0.0239(5) Uani 1 1 d . . .
H6A H 0.3031 0.6032 0.1119 0.029 Uiso 1 1 calc R . .
C7 C 0.2543(3) 0.4694(3) 0.7460(2) 0.0329(6) Uani 1 1 d . . .
H7A H 0.2894 0.3566 0.7636 0.040 Uiso 1 1 calc R . .
C8 C 0.1248(3) 0.7103(3) 0.7607(2) 0.0226(5) Uani 1 1 d . . .
H8A H 0.0518 0.8079 0.7875 0.027 Uiso 1 1 calc R . .
C9 C 0.3661(3) 0.2637(3) 0.0836(2) 0.0231(5) Uani 1 1 d . . .
C10 C 0.2468(4) 0.3860(4) 0.3892(3) 0.0501(8) Uani 1 1 d . . .
H10A H 0.1421 0.4641 0.3648 0.075 Uiso 1 1 calc R . .
H10B H 0.3000 0.3260 0.3166 0.075 Uiso 1 1 calc R . .
H10C H 0.3174 0.4415 0.4143 0.075 Uiso 1 1 calc R . .

loop_
_atom_site_aniso_label
_atom_site_aniso_U_11
_atom_site_aniso_U_22
_atom_site_aniso_U_33
_atom_site_aniso_U_23
_atom_site_aniso_U_13
_atom_site_aniso_U_12
Mn1 0.0213(3) 0.0192(3) 0.0177(2) -0.00333(18) -0.00190(18) -0.0062(2)
S1 0.0229(3) 0.0705(5) 0.0316(4) -0.0089(3) -0.0047(3) -0.0112(3)
O1 0.0382(13) 0.091(2) 0.123(2) 0.0141(17) 0.0118(14) -0.0291(14)
O2 0.0524(13) 0.0403(11) 0.0701(15) -0.0016(11) -0.0182(11) -0.0098(10)
N1 0.0279(10) 0.0243(10) 0.0195(9) -0.0038(8) -0.0027(8) -0.0111(9)
N2 0.0339(12) 0.0239(10) 0.0326(11) -0.0083(9) -0.0056(9) -0.0075(9)
N3 0.0267(10) 0.0232(10) 0.0229(10) -0.0052(8) -0.0019(8) -0.0089(9)
N4 0.0253(10) 0.0216(9) 0.0209(9) -0.0027(8) -0.0008(8) -0.0076(8)
N5 0.0406(12) 0.0248(11) 0.0313(11) -0.0024(9) 0.0103(10) -0.0016(10)
N6 0.0249(10) 0.0230(10) 0.0216(9) -0.0039(8) 0.0025(8) -0.0073(8)
N7 0.0292(11) 0.0263(11) 0.0323(11) -0.0024(9) -0.0076(9) -0.0038(9)
N8 0.0355(13) 0.0363(12) 0.0439(13) -0.0137(11) 0.0033(11) -0.0131(11)
C1 0.0356(13) 0.0356(13) 0.0234(12) -0.0038(10) -0.0017(10) -0.0229(12)
C2 0.0309(13) 0.0282(12) 0.0220(12) -0.0027(10) -0.0051(10) -0.0153(11)
C3 0.0304(12) 0.0258(12) 0.0230(12) -0.0024(10) -0.0010(10) -0.0130(11)
C4 0.0316(13) 0.0261(12) 0.0234(12) -0.0008(10) -0.0012(10) -0.0139(11)
C5 0.0286(13) 0.0233(12) 0.0316(13) -0.0080(10) -0.0060(10) -0.0039(10)
C6 0.0277(12) 0.0224(11) 0.0225(11) -0.0047(9) 0.0000(9) -0.0088(10)
C7 0.0386(14) 0.0231(12) 0.0302(13) -0.0026(10) 0.0071(11) -0.0034(11)
C8 0.0251(12) 0.0221(11) 0.0208(11) -0.0046(9) -0.0006(9) -0.0072(10)
C9 0.0300(13) 0.0245(12) 0.0176(11) -0.0044(9) 0.0013(10) -0.0125(11)
C10 0.065(2) 0.0450(17) 0.0381(16) -0.0064(13) 0.0084(14) -0.0176(16)

loop_
_atom_type_symbol
_atom_type_description
_atom_type_scat_dispersion_real
_atom_type_scat_dispersion_imag
_atom_type_scat_source
C C 0.0033 0.0016 'International Tables Vol C Tables 4.2.6.8 and 6.1.1.4'
H H 0.0000 0.0000 'International Tables Vol C Tables 4.2.6.8 and 6.1.1.4'
Mn Mn 0.3368 0.7283 'International Tables Vol C Tables 4.2.6.8 and 6.1.1.4'
N N 0.0061 0.0033 'International Tables Vol C Tables 4.2.6.8 and 6.1.1.4'
S S 0.1246 0.1234 'International Tables Vol C Tables 4.2.6.8 and 6.1.1.4'
O O 0.0106 0.0060 'International Tables Vol C Tables 4.2.6.8 and 6.1.1.4'

loop_
_geom_angle_atom_site_label_1
_geom_angle_atom_site_label_2
_geom_angle_atom_site_label_3
_geom_angle
_geom_angle_site_symmetry_1
_geom_angle_site_symmetry_3
_geom_angle_publ_flag
N7 Mn1 N7 180.00(15) 2_565 . ?
N7 Mn1 N6 92.56(7) 2_565 1_554 ?
N7 Mn1 N6 87.44(7) . 1_554 ?
N7 Mn1 N6 87.44(7) 2_565 2_566 ?
N7 Mn1 N6 92.56(7) . 2_566 ?
N6 Mn1 N6 180.0 1_554 2_566 ?
N7 Mn1 N3 88.68(7) 2_565 . ?
N7 Mn1 N3 91.32(7) . . ?
N6 Mn1 N3 88.79(6) 1_554 . ?
N6 Mn1 N3 91.21(6) 2_566 . ?
N7 Mn1 N3 91.32(7) 2_565 2_565 ?
N7 Mn1 N3 88.68(7) . 2_565 ?
N6 Mn1 N3 91.21(6) 1_554 2_565 ?
N6 Mn1 N3 88.79(6) 2_566 2_565 ?
N3 Mn1 N3 180.00(8) . 2_565 ?
C6 N1 N2 110.05(18) . . ?
C6 N1 C1 128.9(2) . . ?
N2 N1 C1 120.98(18) . . ?
C5 N2 N1 102.67(18) . . ?
C6 N3 C5 102.60(18) . . ?
C6 N3 Mn1 127.48(15) . . ?
C5 N3 Mn1 129.54(15) . . ?
C8 N4 N5 109.86(18) . . ?
C8 N4 C4 128.62(19) . . ?
N5 N4 C4 121.51(18) . . ?
C7 N5 N4 102.17(19) . . ?
C8 N6 C7 102.46(18) . . ?
C8 N6 Mn1 129.17(15) . 1_556 ?
C7 N6 Mn1 128.23(15) . 1_556 ?
C9 N7 Mn1 160.93(19) . . ?
O1 N8 O2 123.5(3) . . ?
O1 N8 C10 118.1(3) . . ?
O2 N8 C10 118.4(2) . . ?
N1 C1 C2 111.91(18) . . ?
N1 C1 H1A 109.2 . . ?
C2 C1 H1A 109.2 . . ?
N1 C1 H1B 109.2 . . ?
C2 C1 H1B 109.2 . . ?
H1A C1 H1B 107.9 . . ?
C3 C2 C1 112.18(19) . . ?
C3 C2 H2A 109.2 . . ?
C1 C2 H2A 109.2 . . ?
C3 C2 H2B 109.2 . . ?
C1 C2 H2B 109.2 . . ?
H2A C2 H2B 107.9 . . ?
C4 C3 C2 112.26(18) . . ?
C4 C3 H3A 109.2 . . ?
C2 C3 H3A 109.2 . . ?
C4 C3 H3B 109.2 . . ?
C2 C3 H3B 109.2 . . ?
H3A C3 H3B 107.9 . . ?
N4 C4 C3 111.37(18) . . ?
N4 C4 H4A 109.4 . . ?
C3 C4 H4A 109.4 . . ?
N4 C4 H4B 109.4 . . ?
C3 C4 H4B 109.4 . . ?
H4A C4 H4B 108.0 . . ?
N2 C5 N3 114.7(2) . . ?
N2 C5 H5A 122.7 . . ?
N3 C5 H5A 122.7 . . ?
N3 C6 N1 110.0(2) . . ?
N3 C6 H6A 125.0 . . ?
N1 C6 H6A 125.0 . . ?
N5 C7 N6 115.2(2) . . ?
N5 C7 H7A 122.4 . . ?
N6 C7 H7A 122.4 . . ?
N4 C8 N6 110.3(2) . . ?
N4 C8 H8A 124.8 . . ?
N6 C8 H8A 124.8 . . ?
N7 C9 S1 178.7(2) . . ?
N8 C10 H10A 109.5 . . ?
N8 C10 H10B 109.5 . . ?
H10A C10 H10B 109.5 . . ?
N8 C10 H10C 109.5 . . ?
H10A C10 H10C 109.5 . . ?
H10B C10 H10C 109.5 . . ?

loop_
_geom_bond_atom_site_label_1
_geom_bond_atom_site_label_2
_geom_bond_distance
_geom_bond_site_symmetry_2
_geom_bond_publ_flag
Mn1 N7 2.196(2) 2_565 ?
Mn1 N7 2.196(2) . ?
Mn1 N6 2.2667(18) 1_554 ?
Mn1 N6 2.2667(18) 2_566 ?
Mn1 N3 2.2740(17) . ?
Mn1 N3 2.2740(17) 2_565 ?
S1 C9 1.630(2) . ?
O1 N8 1.204(3) . ?
O2 N8 1.208(3) . ?
N1 C6 1.331(3) . ?
N1 N2 1.354(3) . ?
N1 C1 1.467(3) . ?
N2 C5 1.314(3) . ?
N3 C6 1.330(3) . ?
N3 C5 1.358(3) . ?
N4 C8 1.324(3) . ?
N4 N5 1.363(3) . ?
N4 C4 1.463(3) . ?
N5 C7 1.310(3) . ?
N6 C8 1.326(3) . ?
N6 C7 1.353(3) . ?
N6 Mn1 2.2667(18) 1_556 ?
N7 C9 1.159(3) . ?
N8 C10 1.465(4) . ?
C1 C2 1.524(3) . ?
C1 H1A 0.9900 . ?
C1 H1B 0.9900 . ?
C2 C3 1.521(3) . ?
C2 H2A 0.9900 . ?
C2 H2B 0.9900 . ?
C3 C4 1.517(3) . ?
C3 H3A 0.9900 . ?
C3 H3B 0.9900 . ?
C4 H4A 0.9900 . ?
C4 H4B 0.9900 . ?
C5 H5A 0.9500 . ?
C6 H6A 0.9500 . ?
C7 H7A 0.9500 . ?
C8 H8A 0.9500 . ?
C10 H10A 0.9800 . ?
C10 H10B 0.9800 . ?
C10 H10C 0.9800 . ?

loop_
_geom_torsion_atom_site_label_1
_geom_torsion_atom_site_label_2
_geom_torsion_atom_site_label_3
_geom_torsion_atom_site_label_4
_geom_torsion
_geom_torsion_site_symmetry_1
_geom_torsion_site_symmetry_2
_geom_torsion_site_symmetry_3
_geom_torsion_site_symmetry_4
_geom_torsion_publ_flag
C6 N1 N2 C5 -0.1(2) . . . . ?
C1 N1 N2 C5 177.77(19) . . . . ?
N7 Mn1 N3 C6 -158.83(19) 2_565 . . . ?
N7 Mn1 N3 C6 21.17(19) . . . . ?
N6 Mn1 N3 C6 -66.24(19) 1_554 . . . ?
N6 Mn1 N3 C6 113.76(19) 2_566 . . . ?
N7 Mn1 N3 C5 12.9(2) 2_565 . . . ?
N7 Mn1 N3 C5 -167.1(2) . . . . ?
N6 Mn1 N3 C5 105.4(2) 1_554 . . . ?
N6 Mn1 N3 C5 -74.6(2) 2_566 . . . ?
C8 N4 N5 C7 0.9(3) . . . . ?
C4 N4 N5 C7 179.7(2) . . . . ?
N6 Mn1 N7 C9 68.1(6) 1_554 . . . ?
N6 Mn1 N7 C9 -111.9(6) 2_566 . . . ?
N3 Mn1 N7 C9 -20.7(6) . . . . ?
N3 Mn1 N7 C9 159.3(6) 2_565 . . . ?
C6 N1 C1 C2 -122.9(2) . . . . ?
N2 N1 C1 C2 59.7(3) . . . . ?
N1 C1 C2 C3 58.8(3) . . . . ?
C1 C2 C3 C4 176.3(2) . . . . ?
C8 N4 C4 C3 -136.8(2) . . . . ?
N5 N4 C4 C3 44.6(3) . . . . ?
C2 C3 C4 N4 172.22(18) . . . . ?
N1 N2 C5 N3 0.2(3) . . . . ?
C6 N3 C5 N2 -0.2(3) . . . . ?
Mn1 N3 C5 N2 -173.41(15) . . . . ?
C5 N3 C6 N1 0.1(2) . . . . ?
Mn1 N3 C6 N1 173.52(14) . . . . ?
N2 N1 C6 N3 0.0(3) . . . . ?
C1 N1 C6 N3 -177.65(19) . . . . ?
N4 N5 C7 N6 -0.7(3) . . . . ?
C8 N6 C7 N5 0.3(3) . . . . ?
Mn1 N6 C7 N5 -175.62(17) 1_556 . . . ?
N5 N4 C8 N6 -0.7(3) . . . . ?
C4 N4 C8 N6 -179.5(2) . . . . ?
C7 N6 C8 N4 0.3(2) . . . . ?
Mn1 N6 C8 N4 176.15(13) 1_556 . . . ?
